data_7108207
loop_
_publ_author_name
'Tufan K. Mukhopadhyay'
'Russell K. Feller'
'Francisca N. Rein'
'Neil J. Henson'
'Nathan C. Smythe'
'Ryan J. Trovitch'
'John C. Gordon'

_publ_section_title
;
 Investigation of formally zerovalent Triphos iron complexes
;
_journal_name_full Chem.Commun.
_journal_page_first 8670
_journal_paper_doi 10.1039/c2cc33926a
_journal_volume 48
_journal_year 2012
_chemical_formula_sum 'C44 H41 Fe N2 P3'
_chemical_formula_weight 746.55
_chemical_name_systematic
;
?
;
_space_group_IT_number 14
_symmetry_cell_setting monoclinic
_symmetry_space_group_name_Hall '-P 2yn'
_symmetry_space_group_name_H-M 'P 1 21/n 1'
_atom_sites_solution_hydrogens geom
_atom_sites_solution_primary direct
_atom_sites_solution_secondary difmap
_audit_creation_method SHELXL-97
_cell_angle_alpha 90.00
_cell_angle_beta 109.0300(10)
_cell_angle_gamma 90.00
_cell_formula_units_Z 4
_cell_length_a 14.8559(19)
_cell_length_b 14.3443(18)
_cell_length_c 18.850(2)
_cell_measurement_reflns_used 5624
_cell_measurement_temperature 140(2)
_cell_measurement_theta_max 27.77
_cell_measurement_theta_min 2.29
_cell_volume 3797.4(8)
_computing_cell_refinement 'Bruker SAINT'
_computing_data_collection 'Bruker APEX2'
_computing_data_reduction 'Bruker SAINT'
_computing_molecular_graphics 'Bruker SHELXTL'
_computing_publication_material 'Bruker SHELXTL'
_computing_structure_refinement 'SHELXL-97 (Sheldrick, 1997)'
_computing_structure_solution 'SHELXS-97 (Sheldrick, 1990)'
_diffrn_ambient_temperature 140(2)
_diffrn_measured_fraction_theta_full 0.983
_diffrn_measured_fraction_theta_max 0.983
_diffrn_measurement_device_type 'Bruker APEX-II CCD'
_diffrn_measurement_method '\f and \w scans'
_diffrn_radiation_monochromator graphite
_diffrn_radiation_source 'fine-focus sealed tube'
_diffrn_radiation_type MoK\a
_diffrn_radiation_wavelength 0.71073
_diffrn_reflns_av_R_equivalents 0.0735
_diffrn_reflns_av_sigmaI/netI 0.0662
_diffrn_reflns_limit_h_max 19
_diffrn_reflns_limit_h_min -19
_diffrn_reflns_limit_k_max 18
_diffrn_reflns_limit_k_min -18
_diffrn_reflns_limit_l_max 24
_diffrn_reflns_limit_l_min -24
_diffrn_reflns_number 41383
_diffrn_reflns_theta_full 27.68
_diffrn_reflns_theta_max 27.68
_diffrn_reflns_theta_min 2.03
_diffrn_standards_number 0
_exptl_absorpt_coefficient_mu 0.557
_exptl_absorpt_correction_T_max 0.9464
_exptl_absorpt_correction_T_min 0.8078
_exptl_absorpt_correction_type multi-scan
_exptl_crystal_colour red
_exptl_crystal_density_diffrn 1.306
_exptl_crystal_density_method 'not measured'
_exptl_crystal_description block
_exptl_crystal_F_000 1560
_exptl_crystal_size_max 0.40
_exptl_crystal_size_mid 0.30
_exptl_crystal_size_min 0.10
_refine_diff_density_max 1.699
_refine_diff_density_min -0.575
_refine_diff_density_rms 0.086
_refine_ls_extinction_method none
_refine_ls_goodness_of_fit_ref 1.021
_refine_ls_hydrogen_treatment constr
_refine_ls_matrix_type full
_refine_ls_number_parameters 451
_refine_ls_number_reflns 8717
_refine_ls_number_restraints 0
_refine_ls_restrained_S_all 1.021
_refine_ls_R_factor_all 0.0799
_refine_ls_R_factor_gt 0.0473
_refine_ls_shift/su_max 0.001
_refine_ls_shift/su_mean 0.000
_refine_ls_structure_factor_coef Fsqd
_refine_ls_weighting_details 'calc w=1/[\s^2^(Fo^2^)+(0.0573P)^2^+1.8442P] where P=(Fo^2^+2Fc^2^)/3'
_refine_ls_weighting_scheme calc
_refine_ls_wR_factor_gt 0.1064
_refine_ls_wR_factor_ref 0.1204
_reflns_number_gt 6196
_reflns_number_total 8717
_reflns_threshold_expression >2sigma(I)
_cod_data_source_file c2cc33926a.txt
_cod_data_source_block apx1342_0m
_cod_original_sg_symbol_H-M P2(1)/n
_cod_database_code 7108207

loop_
_symmetry_equiv_pos_as_xyz
'x, y, z'
'-x+1/2, y+1/2, -z+1/2'
'-x, -y, -z'
'x-1/2, -y-1/2, z-1/2'

loop_
_atom_site_label
_atom_site_type_symbol
_atom_site_fract_x
_atom_site_fract_y
_atom_site_fract_z
_atom_site_U_iso_or_equiv
_atom_site_adp_type
_atom_site_occupancy
_atom_site_symmetry_multiplicity
_atom_site_calc_flag
_atom_site_refinement_flags
Fe1 Fe 0.39756(3) 0.05794(2) 0.23096(2) 0.01241(10) Uani 1 1 d .
P1 P 0.39689(5) 0.18991(5) 0.17529(4) 0.01417(15) Uani 1 1 d .
P2 P 0.35532(5) 0.13902(5) 0.31145(4) 0.01355(15) Uani 1 1 d .
P3 P 0.52598(5) 0.02612(5) 0.32670(4) 0.01464(15) Uani 1 1 d .
N1 N 0.43394(15) -0.01657(15) 0.15775(12) 0.0160(5) Uani 1 1 d .
N2 N 0.27535(15) 0.00223(14) 0.17802(11) 0.0138(4) Uani 1 1 d .
C1 C 0.5217(2) -0.0228(2) 0.15001(16) 0.0233(6) Uani 1 1 d .
H1 H 0.5729 0.0094 0.1852 0.028 Uiso 1 1 calc R
C2 C 0.5404(2) -0.0723(2) 0.09493(18) 0.0310(7) Uani 1 1 d .
H2 H 0.6032 -0.0740 0.0923 0.037 Uiso 1 1 calc R
C3 C 0.4661(2) -0.1211(2) 0.04167(18) 0.0312(7) Uani 1 1 d .
H3 H 0.4779 -0.1568 0.0032 0.037 Uiso 1 1 calc R
C4 C 0.3775(2) -0.11550(19) 0.04706(16) 0.0232(6) Uani 1 1 d .
H4 H 0.3262 -0.1472 0.0116 0.028 Uiso 1 1 calc R
C5 C 0.36096(19) -0.06309(18) 0.10479(15) 0.0173(5) Uani 1 1 d .
C6 C 0.27072(19) -0.04927(17) 0.11391(14) 0.0147(5) Uani 1 1 d .
C7 C 0.1842(2) -0.07794(18) 0.06188(15) 0.0198(6) Uani 1 1 d .
H7 H 0.1844 -0.1109 0.0182 0.024 Uiso 1 1 calc R
C8 C 0.09940(19) -0.05938(19) 0.07270(15) 0.0216(6) Uani 1 1 d .
H8 H 0.0406 -0.0784 0.0373 0.026 Uiso 1 1 calc R
C9 C 0.10258(19) -0.01095(19) 0.13845(15) 0.0198(6) Uani 1 1 d .
H9 H 0.0455 0.0014 0.1491 0.024 Uiso 1 1 calc R
C10 C 0.18811(18) 0.01813(18) 0.18684(15) 0.0167(6) Uani 1 1 d .
H10 H 0.1874 0.0520 0.2300 0.020 Uiso 1 1 calc R
C11 C 0.49010(19) 0.24026(18) 0.14300(14) 0.0165(5) Uani 1 1 d .
C12 C 0.5847(2) 0.2149(2) 0.17773(17) 0.0275(7) Uani 1 1 d .
H12 H 0.6003 0.1716 0.2181 0.033 Uiso 1 1 calc R
C13 C 0.6572(2) 0.2520(2) 0.15424(18) 0.0319(7) Uani 1 1 d .
H13 H 0.7213 0.2335 0.1783 0.038 Uiso 1 1 calc R
C14 C 0.6359(2) 0.3152(2) 0.09632(17) 0.0275(7) Uani 1 1 d .
H14 H 0.6851 0.3404 0.0802 0.033 Uiso 1 1 calc R
C15 C 0.5422(2) 0.3419(2) 0.06157(16) 0.0243(6) Uani 1 1 d .
H15 H 0.5275 0.3864 0.0221 0.029 Uiso 1 1 calc R
C16 C 0.4696(2) 0.30427(18) 0.08385(16) 0.0196(6) Uani 1 1 d .
H16 H 0.4055 0.3221 0.0587 0.024 Uiso 1 1 calc R
C17 C 0.29807(19) 0.18391(17) 0.08662(14) 0.0155(5) Uani 1 1 d .
C18 C 0.31051(19) 0.13360(18) 0.02665(15) 0.0184(6) Uani 1 1 d .
H18 H 0.3722 0.1121 0.0298 0.022 Uiso 1 1 calc R
C19 C 0.2342(2) 0.1150(2) -0.03683(15) 0.0217(6) Uani 1 1 d .
H19 H 0.2438 0.0811 -0.0770 0.026 Uiso 1 1 calc R
C20 C 0.1440(2) 0.1453(2) -0.04238(16) 0.0237(6) Uani 1 1 d .
H20 H 0.0916 0.1320 -0.0861 0.028 Uiso 1 1 calc R
C21 C 0.1304(2) 0.1953(2) 0.01640(16) 0.0226(6) Uani 1 1 d .
H21 H 0.0684 0.2162 0.0128 0.027 Uiso 1 1 calc R
C22 C 0.20665(19) 0.21490(18) 0.08015(15) 0.0187(6) Uani 1 1 d .
H22 H 0.1967 0.2497 0.1198 0.022 Uiso 1 1 calc R
C23 C 0.36789(19) 0.28939(18) 0.22675(15) 0.0176(6) Uani 1 1 d .
H23A H 0.4275 0.3189 0.2589 0.021 Uiso 1 1 calc R
H23B H 0.3311 0.3366 0.1905 0.021 Uiso 1 1 calc R
C24 C 0.30946(19) 0.25569(18) 0.27544(15) 0.0173(6) Uani 1 1 d .
H24A H 0.2412 0.2519 0.2452 0.021 Uiso 1 1 calc R
H24B H 0.3167 0.2994 0.3176 0.021 Uiso 1 1 calc R
C25 C 0.27351(18) 0.09926(18) 0.36048(14) 0.0162(5) Uani 1 1 d .
C26 C 0.20678(19) 0.1571(2) 0.37597(15) 0.0208(6) Uani 1 1 d .
H26 H 0.2002 0.2200 0.3593 0.025 Uiso 1 1 calc R
C27 C 0.1499(2) 0.1228(2) 0.41572(16) 0.0251(6) Uani 1 1 d .
H27 H 0.1034 0.1620 0.4249 0.030 Uiso 1 1 calc R
C28 C 0.1604(2) 0.0318(2) 0.44209(17) 0.0259(7) Uani 1 1 d .
H28 H 0.1224 0.0094 0.4704 0.031 Uiso 1 1 calc R
C29 C 0.2268(2) -0.0262(2) 0.42699(15) 0.0207(6) Uani 1 1 d .
H29 H 0.2345 -0.0884 0.4452 0.025 Uiso 1 1 calc R
C30 C 0.28162(19) 0.00658(18) 0.38536(15) 0.0183(6) Uani 1 1 d .
H30 H 0.3252 -0.0341 0.3736 0.022 Uiso 1 1 calc R
C31 C 0.45902(18) 0.16772(18) 0.39376(14) 0.0168(6) Uani 1 1 d .
H31A H 0.4968 0.2183 0.3814 0.020 Uiso 1 1 calc R
H31B H 0.4381 0.1885 0.4360 0.020 Uiso 1 1 calc R
C32 C 0.51830(19) 0.07891(18) 0.41479(14) 0.0183(6) Uani 1 1 d .
H32A H 0.4879 0.0347 0.4404 0.022 Uiso 1 1 calc R
H32B H 0.5828 0.0938 0.4492 0.022 Uiso 1 1 calc R
C33 C 0.54027(19) -0.09863(19) 0.35129(15) 0.0177(6) Uani 1 1 d .
C34 C 0.4792(2) -0.16411(19) 0.30583(16) 0.0234(6) Uani 1 1 d .
H34 H 0.4304 -0.1442 0.2618 0.028 Uiso 1 1 calc R
C35 C 0.4886(2) -0.2583(2) 0.32400(17) 0.0285(7) Uani 1 1 d .
H35 H 0.4469 -0.3024 0.2921 0.034 Uiso 1 1 calc R
C36 C 0.5584(2) -0.2878(2) 0.38830(17) 0.0272(7) Uani 1 1 d .
H36 H 0.5647 -0.3522 0.4009 0.033 Uiso 1 1 calc R
C37 C 0.6195(2) -0.22312(19) 0.43462(16) 0.0232(6) Uani 1 1 d .
H37 H 0.6675 -0.2434 0.4789 0.028 Uiso 1 1 calc R
C38 C 0.61072(19) -0.12958(18) 0.41657(15) 0.0192(6) Uani 1 1 d .
H38 H 0.6527 -0.0858 0.4486 0.023 Uiso 1 1 calc R
C39 C 0.65173(19) 0.05373(18) 0.33669(15) 0.0179(6) Uani 1 1 d .
C40 C 0.7085(2) -0.0062(2) 0.31143(17) 0.0247(6) Uani 1 1 d .
H40 H 0.6845 -0.0657 0.2921 0.030 Uiso 1 1 calc R
C41 C 0.8000(2) 0.0198(2) 0.31414(19) 0.0338(8) Uani 1 1 d .
H41 H 0.8373 -0.0218 0.2960 0.041 Uiso 1 1 calc R
C42 C 0.8367(2) 0.1050(2) 0.3427(2) 0.0374(8) Uani 1 1 d .
H42 H 0.8986 0.1228 0.3436 0.045 Uiso 1 1 calc R
C43 C 0.7827(2) 0.1646(2) 0.37023(18) 0.0318(7) Uani 1 1 d .
H43 H 0.8084 0.2226 0.3918 0.038 Uiso 1 1 calc R
C44 C 0.6906(2) 0.1397(2) 0.36637(15) 0.0224(6) Uani 1 1 d .
H44 H 0.6535 0.1818 0.3842 0.027 Uiso 1 1 calc R

loop_
_atom_site_aniso_label
_atom_site_aniso_U_11
_atom_site_aniso_U_22
_atom_site_aniso_U_33
_atom_site_aniso_U_23
_atom_site_aniso_U_13
_atom_site_aniso_U_12
Fe1 0.01376(19) 0.01241(19) 0.01098(19) -0.00070(14) 0.00392(14) 0.00003(14)
P1 0.0163(3) 0.0137(3) 0.0129(3) 0.0003(3) 0.0053(3) -0.0005(3)
P2 0.0154(3) 0.0134(3) 0.0120(3) -0.0008(3) 0.0047(3) -0.0002(3)
P3 0.0160(3) 0.0135(3) 0.0135(3) 0.0011(3) 0.0036(3) 0.0002(3)
N1 0.0157(11) 0.0168(11) 0.0146(11) -0.0001(9) 0.0038(9) 0.0006(9)
N2 0.0170(11) 0.0138(11) 0.0117(11) 0.0001(8) 0.0061(9) 0.0000(9)
C1 0.0202(15) 0.0307(16) 0.0200(15) -0.0054(12) 0.0078(12) -0.0009(12)
C2 0.0221(16) 0.045(2) 0.0302(17) -0.0082(15) 0.0141(13) 0.0007(14)
C3 0.0382(19) 0.0301(17) 0.0320(18) -0.0142(14) 0.0206(15) -0.0003(14)
C4 0.0308(17) 0.0198(14) 0.0225(15) -0.0053(12) 0.0137(13) -0.0032(12)
C5 0.0221(14) 0.0138(13) 0.0164(13) -0.0001(11) 0.0070(11) 0.0018(11)
C6 0.0205(14) 0.0106(12) 0.0136(13) -0.0006(10) 0.0064(11) -0.0009(10)
C7 0.0267(15) 0.0165(13) 0.0146(13) -0.0027(11) 0.0044(11) -0.0053(11)
C8 0.0164(14) 0.0213(14) 0.0216(14) -0.0021(12) -0.0012(11) -0.0053(11)
C9 0.0161(14) 0.0198(14) 0.0223(15) 0.0019(11) 0.0045(11) 0.0003(11)
C10 0.0176(14) 0.0142(13) 0.0190(14) -0.0014(11) 0.0068(11) 0.0009(10)
C11 0.0204(14) 0.0142(13) 0.0159(13) -0.0006(10) 0.0071(11) -0.0019(11)
C12 0.0253(16) 0.0319(17) 0.0238(16) 0.0089(13) 0.0058(13) -0.0030(13)
C13 0.0193(16) 0.0408(19) 0.0339(18) 0.0071(15) 0.0063(14) -0.0033(14)
C14 0.0262(16) 0.0285(16) 0.0321(17) -0.0008(13) 0.0155(14) -0.0089(13)
C15 0.0308(17) 0.0204(15) 0.0254(16) 0.0025(12) 0.0145(13) -0.0003(12)
C16 0.0212(14) 0.0165(13) 0.0235(15) -0.0005(11) 0.0107(12) -0.0002(11)
C17 0.0182(13) 0.0118(12) 0.0154(13) 0.0032(10) 0.0042(11) -0.0021(10)
C18 0.0183(14) 0.0187(14) 0.0182(14) 0.0023(11) 0.0062(11) 0.0008(11)
C19 0.0255(15) 0.0228(15) 0.0167(14) -0.0005(12) 0.0067(12) -0.0019(12)
C20 0.0223(15) 0.0258(15) 0.0189(14) 0.0053(12) 0.0011(12) -0.0034(12)
C21 0.0190(15) 0.0246(15) 0.0235(15) 0.0050(12) 0.0059(12) 0.0025(12)
C22 0.0213(14) 0.0172(14) 0.0183(14) 0.0024(11) 0.0073(11) 0.0013(11)
C23 0.0223(14) 0.0143(13) 0.0169(13) 0.0003(10) 0.0074(11) 0.0004(11)
C24 0.0228(14) 0.0147(13) 0.0154(13) -0.0005(10) 0.0074(11) 0.0009(11)
C25 0.0169(13) 0.0193(13) 0.0123(13) -0.0028(10) 0.0045(10) -0.0023(11)
C26 0.0211(14) 0.0200(14) 0.0221(15) -0.0047(12) 0.0082(12) 0.0008(11)
C27 0.0260(16) 0.0263(16) 0.0277(16) -0.0061(13) 0.0154(13) -0.0004(12)
C28 0.0316(17) 0.0237(15) 0.0301(17) -0.0037(13) 0.0205(14) -0.0062(13)
C29 0.0251(15) 0.0189(14) 0.0193(14) -0.0029(11) 0.0088(12) -0.0078(12)
C30 0.0181(14) 0.0175(13) 0.0194(14) -0.0024(11) 0.0062(11) -0.0020(11)
C31 0.0165(13) 0.0189(14) 0.0144(13) -0.0038(11) 0.0040(11) -0.0035(11)
C32 0.0202(14) 0.0209(14) 0.0122(13) -0.0009(11) 0.0032(11) -0.0026(11)
C33 0.0194(14) 0.0178(13) 0.0157(13) 0.0015(11) 0.0054(11) -0.0010(11)
C34 0.0234(15) 0.0200(14) 0.0218(15) 0.0053(12) 0.0006(12) -0.0023(12)
C35 0.0339(17) 0.0179(15) 0.0284(17) 0.0010(12) 0.0029(14) -0.0068(13)
C36 0.0341(18) 0.0179(15) 0.0264(16) 0.0052(12) 0.0054(14) -0.0001(13)
C37 0.0273(16) 0.0212(15) 0.0185(14) 0.0025(12) 0.0039(12) 0.0023(12)
C38 0.0203(14) 0.0163(13) 0.0180(14) 0.0018(11) 0.0019(11) -0.0004(11)
C39 0.0191(14) 0.0164(13) 0.0168(13) 0.0043(11) 0.0042(11) 0.0023(11)
C40 0.0226(15) 0.0220(15) 0.0306(17) 0.0021(12) 0.0103(13) 0.0034(12)
C41 0.0223(16) 0.0381(19) 0.043(2) 0.0013(16) 0.0136(15) 0.0059(14)
C42 0.0181(16) 0.045(2) 0.050(2) 0.0028(17) 0.0122(15) -0.0046(14)
C43 0.0241(16) 0.0312(17) 0.0369(19) -0.0045(14) 0.0057(14) -0.0092(13)
C44 0.0201(15) 0.0221(15) 0.0229(15) -0.0008(12) 0.0042(12) -0.0013(12)

loop_
_atom_type_symbol
_atom_type_description
_atom_type_scat_dispersion_real
_atom_type_scat_dispersion_imag
_atom_type_scat_source
C C 0.0033 0.0016 'International Tables Vol C Tables 4.2.6.8 and 6.1.1.4'
H H 0.0000 0.0000 'International Tables Vol C Tables 4.2.6.8 and 6.1.1.4'
N N 0.0061 0.0033 'International Tables Vol C Tables 4.2.6.8 and 6.1.1.4'
P P 0.1023 0.0942 'International Tables Vol C Tables 4.2.6.8 and 6.1.1.4'
Fe Fe 0.3463 0.8444 'International Tables Vol C Tables 4.2.6.8 and 6.1.1.4'

loop_
_geom_angle_atom_site_label_1
_geom_angle_atom_site_label_2
_geom_angle_atom_site_label_3
_geom_angle
N2 Fe1 N1 80.75(9)
N2 Fe1 P2 98.38(7)
N1 Fe1 P2 179.09(7)
N2 Fe1 P1 104.83(7)
N1 Fe1 P1 95.43(7)
P2 Fe1 P1 85.02(3)
N2 Fe1 P3 138.77(7)
N1 Fe1 P3 95.74(7)
P2 Fe1 P3 84.75(3)
P1 Fe1 P3 116.38(3)
C17 P1 C11 100.54(12)
C17 P1 C23 105.06(12)
C11 P1 C23 101.54(12)
C17 P1 Fe1 106.09(8)
C11 P1 Fe1 128.43(9)
C23 P1 Fe1 112.65(9)
C25 P2 C31 98.86(12)
C25 P2 C24 103.88(12)
C31 P2 C24 102.33(12)
C25 P2 Fe1 125.19(9)
C31 P2 Fe1 110.93(9)
C24 P2 Fe1 112.68(9)
C33 P3 C39 98.74(12)
C33 P3 C32 101.90(12)
C39 P3 C32 100.07(12)
C33 P3 Fe1 113.88(9)
C39 P3 Fe1 127.72(9)
C32 P3 Fe1 110.95(9)
C1 N1 C5 116.4(2)
C1 N1 Fe1 127.30(18)
C5 N1 Fe1 116.18(17)
C10 N2 C6 114.1(2)
C10 N2 Fe1 129.06(17)
C6 N2 Fe1 115.90(17)
C2 C1 N1 123.9(3)
C2 C1 H1 118.1
N1 C1 H1 118.1
C1 C2 C3 119.6(3)
C1 C2 H2 120.2
C3 C2 H2 120.2
C4 C3 C2 118.1(3)
C4 C3 H3 121.0
C2 C3 H3 121.0
C3 C4 C5 120.5(3)
C3 C4 H4 119.7
C5 C4 H4 119.7
N1 C5 C4 121.5(2)
N1 C5 C6 113.2(2)
C4 C5 C6 125.3(3)
N2 C6 C7 122.4(2)
N2 C6 C5 113.3(2)
C7 C6 C5 124.2(2)
C8 C7 C6 121.2(2)
C8 C7 H7 119.4
C6 C7 H7 119.4
C7 C8 C9 117.4(2)
C7 C8 H8 121.3
C9 C8 H8 121.3
C10 C9 C8 119.7(3)
C10 C9 H9 120.1
C8 C9 H9 120.1
C9 C10 N2 125.1(2)
C9 C10 H10 117.4
N2 C10 H10 117.4
C12 C11 C16 118.1(2)
C12 C11 P1 119.8(2)
C16 C11 P1 122.1(2)
C11 C12 C13 121.1(3)
C11 C12 H12 119.5
C13 C12 H12 119.5
C14 C13 C12 120.1(3)
C14 C13 H13 119.9
C12 C13 H13 119.9
C13 C14 C15 119.6(3)
C13 C14 H14 120.2
C15 C14 H14 120.2
C14 C15 C16 120.6(3)
C14 C15 H15 119.7
C16 C15 H15 119.7
C15 C16 C11 120.5(3)
C15 C16 H16 119.7
C11 C16 H16 119.7
C22 C17 C18 118.2(2)
C22 C17 P1 122.1(2)
C18 C17 P1 118.8(2)
C19 C18 C17 120.7(3)
C19 C18 H18 119.6
C17 C18 H18 119.6
C20 C19 C18 120.5(3)
C20 C19 H19 119.7
C18 C19 H19 119.7
C19 C20 C21 119.5(3)
C19 C20 H20 120.2
C21 C20 H20 120.2
C22 C21 C20 120.4(3)
C22 C21 H21 119.8
C20 C21 H21 119.8
C21 C22 C17 120.5(3)
C21 C22 H22 119.7
C17 C22 H22 119.7
C24 C23 P1 110.13(17)
C24 C23 H23A 109.6
P1 C23 H23A 109.6
C24 C23 H23B 109.6
P1 C23 H23B 109.6
H23A C23 H23B 108.1
C23 C24 P2 107.00(18)
C23 C24 H24A 110.3
P2 C24 H24A 110.3
C23 C24 H24B 110.3
P2 C24 H24B 110.3
H24A C24 H24B 108.6
C26 C25 C30 118.9(2)
C26 C25 P2 123.5(2)
C30 C25 P2 117.6(2)
C27 C26 C25 120.1(3)
C27 C26 H26 120.0
C25 C26 H26 120.0
C28 C27 C26 120.6(3)
C28 C27 H27 119.7
C26 C27 H27 119.7
C27 C28 C29 119.7(3)
C27 C28 H28 120.2
C29 C28 H28 120.2
C30 C29 C28 120.0(3)
C30 C29 H29 120.0
C28 C29 H29 120.0
C29 C30 C25 120.6(3)
C29 C30 H30 119.7
C25 C30 H30 119.7
C32 C31 P2 106.59(17)
C32 C31 H31A 110.4
P2 C31 H31A 110.4
C32 C31 H31B 110.4
P2 C31 H31B 110.4
H31A C31 H31B 108.6
C31 C32 P3 107.82(17)
C31 C32 H32A 110.1
P3 C32 H32A 110.1
C31 C32 H32B 110.1
P3 C32 H32B 110.1
H32A C32 H32B 108.5
C34 C33 C38 118.5(2)
C34 C33 P3 120.2(2)
C38 C33 P3 121.3(2)
C35 C34 C33 120.8(3)
C35 C34 H34 119.6
C33 C34 H34 119.6
C36 C35 C34 120.1(3)
C36 C35 H35 120.0
C34 C35 H35 120.0
C35 C36 C37 119.8(3)
C35 C36 H36 120.1
C37 C36 H36 120.1
C38 C37 C36 120.3(3)
C38 C37 H37 119.8
C36 C37 H37 119.8
C37 C38 C33 120.5(3)
C37 C38 H38 119.8
C33 C38 H38 119.8
C40 C39 C44 117.7(3)
C40 C39 P3 122.3(2)
C44 C39 P3 119.9(2)
C39 C40 C41 120.9(3)
C39 C40 H40 119.5
C41 C40 H40 119.5
C42 C41 C40 120.6(3)
C42 C41 H41 119.7
C40 C41 H41 119.7
C41 C42 C43 119.5(3)
C41 C42 H42 120.3
C43 C42 H42 120.3
C42 C43 C44 120.1(3)
C42 C43 H43 119.9
C44 C43 H43 119.9
C43 C44 C39 121.2(3)
C43 C44 H44 119.4
C39 C44 H44 119.4

loop_
_geom_bond_atom_site_label_1
_geom_bond_atom_site_label_2
_geom_bond_distance
Fe1 N2 1.936(2)
Fe1 N1 1.956(2)
Fe1 P2 2.1608(8)
Fe1 P1 2.1628(8)
Fe1 P3 2.2045(8)
P1 C17 1.832(3)
P1 C11 1.833(3)
P1 C23 1.853(3)
P2 C25 1.841(3)
P2 C31 1.842(3)
P2 C24 1.850(3)
P3 C33 1.843(3)
P3 C39 1.858(3)
P3 C32 1.862(3)
N1 C1 1.361(3)
N1 C5 1.383(3)
N2 C10 1.378(3)
N2 C6 1.399(3)
C1 C2 1.360(4)
C1 H1 0.9500
C2 C3 1.412(4)
C2 H2 0.9500
C3 C4 1.355(4)
C3 H3 0.9500
C4 C5 1.409(4)
C4 H4 0.9500
C5 C6 1.420(4)
C6 C7 1.401(4)
C7 C8 1.366(4)
C7 H7 0.9500
C8 C9 1.408(4)
C8 H8 0.9500
C9 C10 1.366(4)
C9 H9 0.9500
C10 H10 0.9500
C11 C12 1.392(4)
C11 C16 1.399(4)
C12 C13 1.396(4)
C12 H12 0.9500
C13 C14 1.374(4)
C13 H13 0.9500
C14 C15 1.385(4)
C14 H14 0.9500
C15 C16 1.388(4)
C15 H15 0.9500
C16 H16 0.9500
C17 C22 1.396(4)
C17 C18 1.403(4)
C18 C19 1.379(4)
C18 H18 0.9500
C19 C20 1.379(4)
C19 H19 0.9500
C20 C21 1.389(4)
C20 H20 0.9500
C21 C22 1.385(4)
C21 H21 0.9500
C22 H22 0.9500
C23 C24 1.533(4)
C23 H23A 0.9900
C23 H23B 0.9900
C24 H24A 0.9900
C24 H24B 0.9900
C25 C26 1.394(4)
C25 C30 1.402(4)
C26 C27 1.389(4)
C26 H26 0.9500
C27 C28 1.386(4)
C27 H27 0.9500
C28 C29 1.389(4)
C28 H28 0.9500
C29 C30 1.385(4)
C29 H29 0.9500
C30 H30 0.9500
C31 C32 1.526(4)
C31 H31A 0.9900
C31 H31B 0.9900
C32 H32A 0.9900
C32 H32B 0.9900
C33 C34 1.390(4)
C33 C38 1.403(4)
C34 C35 1.390(4)
C34 H34 0.9500
C35 C36 1.380(4)
C35 H35 0.9500
C36 C37 1.389(4)
C36 H36 0.9500
C37 C38 1.380(4)
C37 H37 0.9500
C38 H38 0.9500
C39 C40 1.392(4)
C39 C44 1.398(4)
C40 C41 1.394(4)
C40 H40 0.9500
C41 C42 1.375(5)
C41 H41 0.9500
C42 C43 1.383(5)
C42 H42 0.9500
C43 C44 1.393(4)
C43 H43 0.9500
C44 H44 0.9500

loop_
_geom_torsion_atom_site_label_1
_geom_torsion_atom_site_label_2
_geom_torsion_atom_site_label_3
_geom_torsion_atom_site_label_4
_geom_torsion
N2 Fe1 P1 C17 -14.74(11)
N1 Fe1 P1 C17 67.11(11)
P2 Fe1 P1 C17 -112.10(9)
P3 Fe1 P1 C17 166.27(9)
N2 Fe1 P1 C11 -132.90(13)
N1 Fe1 P1 C11 -51.05(13)
P2 Fe1 P1 C11 129.74(11)
P3 Fe1 P1 C11 48.11(12)
N2 Fe1 P1 C23 99.68(12)
N1 Fe1 P1 C23 -178.48(11)
P2 Fe1 P1 C23 2.31(10)
P3 Fe1 P1 C23 -79.31(10)
N2 Fe1 P2 C25 40.51(12)
N1 Fe1 P2 C25 25(4)
P1 Fe1 P2 C25 144.81(11)
P3 Fe1 P2 C25 -98.07(11)
N2 Fe1 P2 C31 158.64(11)
N1 Fe1 P2 C31 143(4)
P1 Fe1 P2 C31 -97.06(9)
P3 Fe1 P2 C31 20.06(9)
N2 Fe1 P2 C24 -87.29(11)
N1 Fe1 P2 C24 -103(4)
P1 Fe1 P2 C24 17.00(10)
P3 Fe1 P2 C24 134.12(10)
N2 Fe1 P3 C33 20.66(14)
N1 Fe1 P3 C33 -61.84(12)
P2 Fe1 P3 C33 117.39(10)
P1 Fe1 P3 C33 -160.82(10)
N2 Fe1 P3 C39 144.20(14)
N1 Fe1 P3 C39 61.70(13)
P2 Fe1 P3 C39 -119.06(11)
P1 Fe1 P3 C39 -37.28(12)
N2 Fe1 P3 C32 -93.60(14)
N1 Fe1 P3 C32 -176.11(11)
P2 Fe1 P3 C32 3.13(10)
P1 Fe1 P3 C32 84.92(10)
N2 Fe1 N1 C1 179.6(2)
P2 Fe1 N1 C1 -165(4)
P1 Fe1 N1 C1 75.4(2)
P3 Fe1 N1 C1 -41.8(2)
N2 Fe1 N1 C5 4.41(18)
P2 Fe1 N1 C5 20(5)
P1 Fe1 N1 C5 -99.78(18)
P3 Fe1 N1 C5 142.95(18)
N1 Fe1 N2 C10 -175.3(2)
P2 Fe1 N2 C10 5.0(2)
P1 Fe1 N2 C10 -82.1(2)
P3 Fe1 N2 C10 96.5(2)
N1 Fe1 N2 C6 -7.17(17)
P2 Fe1 N2 C6 173.08(16)
P1 Fe1 N2 C6 86.05(17)
P3 Fe1 N2 C6 -95.32(18)
C5 N1 C1 C2 -1.0(4)
Fe1 N1 C1 C2 -176.2(2)
N1 C1 C2 C3 0.0(5)
C1 C2 C3 C4 0.9(5)
C2 C3 C4 C5 -0.6(5)
C1 N1 C5 C4 1.3(4)
Fe1 N1 C5 C4 177.0(2)
C1 N1 C5 C6 -176.7(2)
Fe1 N1 C5 C6 -0.9(3)
C3 C4 C5 N1 -0.5(4)
C3 C4 C5 C6 177.2(3)
C10 N2 C6 C7 2.8(3)
Fe1 N2 C6 C7 -167.1(2)
C10 N2 C6 C5 178.6(2)
Fe1 N2 C6 C5 8.7(3)
N1 C5 C6 N2 -4.9(3)
C4 C5 C6 N2 177.2(2)
N1 C5 C6 C7 170.8(2)
C4 C5 C6 C7 -7.1(4)
N2 C6 C7 C8 -2.2(4)
C5 C6 C7 C8 -177.5(3)
C6 C7 C8 C9 -0.5(4)
C7 C8 C9 C10 2.3(4)
C8 C9 C10 N2 -1.6(4)
C6 N2 C10 C9 -1.0(4)
Fe1 N2 C10 C9 167.3(2)
C17 P1 C11 C12 -146.6(2)
C23 P1 C11 C12 105.5(2)
Fe1 P1 C11 C12 -26.1(3)
C17 P1 C11 C16 33.4(2)
C23 P1 C11 C16 -74.5(2)
Fe1 P1 C11 C16 153.92(18)
C16 C11 C12 C13 -0.1(4)
P1 C11 C12 C13 179.9(2)
C11 C12 C13 C14 0.5(5)
C12 C13 C14 C15 0.1(5)
C13 C14 C15 C16 -1.1(5)
C14 C15 C16 C11 1.5(4)
C12 C11 C16 C15 -0.9(4)
P1 C11 C16 C15 179.1(2)
C11 P1 C17 C22 -132.9(2)
C23 P1 C17 C22 -27.8(2)
Fe1 P1 C17 C22 91.7(2)
C11 P1 C17 C18 57.3(2)
C23 P1 C17 C18 162.4(2)
Fe1 P1 C17 C18 -78.1(2)
C22 C17 C18 C19 -0.3(4)
P1 C17 C18 C19 169.9(2)
C17 C18 C19 C20 -0.3(4)
C18 C19 C20 C21 0.4(4)
C19 C20 C21 C22 0.1(4)
C20 C21 C22 C17 -0.7(4)
C18 C17 C22 C21 0.7(4)
P1 C17 C22 C21 -169.1(2)
C17 P1 C23 C24 90.0(2)
C11 P1 C23 C24 -165.60(18)
Fe1 P1 C23 C24 -25.0(2)
P1 C23 C24 P2 36.1(2)
C25 P2 C24 C23 -174.25(17)
C31 P2 C24 C23 83.24(19)
Fe1 P2 C24 C23 -35.95(19)
C31 P2 C25 C26 94.3(2)
C24 P2 C25 C26 -10.8(3)
Fe1 P2 C25 C26 -142.1(2)
C31 P2 C25 C30 -83.6(2)
C24 P2 C25 C30 171.3(2)
Fe1 P2 C25 C30 40.0(2)
C30 C25 C26 C27 0.3(4)
P2 C25 C26 C27 -177.6(2)
C25 C26 C27 C28 1.7(4)
C26 C27 C28 C29 -1.7(4)
C27 C28 C29 C30 -0.4(4)
C28 C29 C30 C25 2.4(4)
C26 C25 C30 C29 -2.3(4)
P2 C25 C30 C29 175.7(2)
C25 P2 C31 C32 89.19(19)
C24 P2 C31 C32 -164.39(18)
Fe1 P2 C31 C32 -43.97(19)
P2 C31 C32 P3 44.4(2)
C33 P3 C32 C31 -151.95(18)
C39 P3 C32 C31 106.80(19)
Fe1 P3 C32 C31 -30.4(2)
C39 P3 C33 C34 -131.2(2)
C32 P3 C33 C34 126.5(2)
Fe1 P3 C33 C34 7.0(3)
C39 P3 C33 C38 50.4(2)
C32 P3 C33 C38 -51.9(2)
Fe1 P3 C33 C38 -171.45(19)
C38 C33 C34 C35 -1.0(4)
P3 C33 C34 C35 -179.5(2)
C33 C34 C35 C36 0.8(5)
C34 C35 C36 C37 -0.3(5)
C35 C36 C37 C38 -0.1(5)
C36 C37 C38 C33 -0.1(4)
C34 C33 C38 C37 0.6(4)
P3 C33 C38 C37 179.1(2)
C33 P3 C39 C40 41.3(2)
C32 P3 C39 C40 145.1(2)
Fe1 P3 C39 C40 -88.3(2)
C33 P3 C39 C44 -142.6(2)
C32 P3 C39 C44 -38.8(2)
Fe1 P3 C39 C44 87.8(2)
C44 C39 C40 C41 -1.5(4)
P3 C39 C40 C41 174.7(2)
C39 C40 C41 C42 0.8(5)
C40 C41 C42 C43 1.1(5)
C41 C42 C43 C44 -2.3(5)
C42 C43 C44 C39 1.6(5)
C40 C39 C44 C43 0.3(4)
P3 C39 C44 C43 -176.0(2)
